data_7055032
loop_
_publ_author_name
'Cargnelutti, Roberta'
'da Silva, Felipe Dornelles'
'Abram, Ulrich'
'Lang, Ernesto Schulz'

_publ_section_title
;
 Metal complexes with bis(2-pyridyl)diselenoethers: structural chemistry
 and catalysis
;
_journal_issue 10
_journal_name_full 'New J. Chem.'
_journal_page_first 7948
_journal_paper_doi 10.1039/C5NJ01400J
_journal_volume 39
_journal_year 2015
_chemical_formula_moiety 'C13 H14 Cl2 Co N2 Se2'
_chemical_formula_sum 'C13 H14 Cl2 Co N2 Se2'
_chemical_formula_weight 486.01
_chemical_name_systematic
;
 compound-4
;
_space_group_IT_number 14
_symmetry_cell_setting monoclinic
_symmetry_space_group_name_Hall '-P 2yn'
_symmetry_space_group_name_H-M 'P 1 21/n 1'
_atom_sites_solution_hydrogens geom
_atom_sites_solution_primary direct
_atom_sites_solution_secondary difmap
_audit_block_doi 10.5517/cc1j3pfr
_audit_creation_method SHELXL-97
_audit_update_record
;
2015-05-28 deposited with the CCDC.
2015-07-28 downloaded from the CCDC.
;
_cell_angle_alpha 90.00
_cell_angle_beta 115.735(8)
_cell_angle_gamma 90.00
_cell_formula_units_Z 8
_cell_length_a 20.476(2)
_cell_length_b 8.5749(6)
_cell_length_c 21.202(2)
_cell_measurement_reflns_used 5187
_cell_measurement_temperature 200(2)
_cell_measurement_theta_max 26.78
_cell_measurement_theta_min 3.19
_cell_volume 3353.4(6)
_computing_cell_refinement 'STOE X-AREA'
_computing_data_collection 'STOE X-AREA'
_computing_data_reduction 'STOE X-RED'
_computing_molecular_graphics 'ortep 3'
_computing_publication_material wingx
_computing_structure_refinement 'SHELXL-97 (Sheldrick, 2008)'
_computing_structure_solution 'SHELXS-97 (Sheldrick, 2008)'
_diffrn_ambient_temperature 200(2)
_diffrn_detector_area_resol_mean 6.67
_diffrn_measured_fraction_theta_full 0.994
_diffrn_measured_fraction_theta_max 0.994
_diffrn_measurement_device_type STOE
_diffrn_measurement_method 'rotation method'
_diffrn_radiation_monochromator graphite
_diffrn_radiation_source 'fine-focus sealed tube'
_diffrn_radiation_type MoK\a
_diffrn_radiation_wavelength 0.71073
_diffrn_reflns_av_R_equivalents 0.1369
_diffrn_reflns_av_sigmaI/netI 0.2051
_diffrn_reflns_limit_h_max 25
_diffrn_reflns_limit_h_min -25
_diffrn_reflns_limit_k_max 10
_diffrn_reflns_limit_k_min -9
_diffrn_reflns_limit_l_max 21
_diffrn_reflns_limit_l_min -26
_diffrn_reflns_number 18299
_diffrn_reflns_theta_full 26.00
_diffrn_reflns_theta_max 26.00
_diffrn_reflns_theta_min 3.19
_exptl_absorpt_coefficient_mu 5.674
_exptl_absorpt_correction_T_max 0.7945
_exptl_absorpt_correction_T_min 0.4232
_exptl_absorpt_correction_type integration
_exptl_absorpt_process_details
;
P. Coppens in "Crystallographic Computing" ed F.R Ahmed, S.R. Hall 
and C.P.Huber, Copenhagen, Munksgaard, (1979) pp 255-270
;
_exptl_crystal_colour blue
_exptl_crystal_density_diffrn 1.925
_exptl_crystal_density_method 'not measured'
_exptl_crystal_description needle
_exptl_crystal_F_000 1880
_exptl_crystal_size_max 0.28
_exptl_crystal_size_mid 0.0410
_exptl_crystal_size_min 0.03
_refine_diff_density_max 0.585
_refine_diff_density_min -0.582
_refine_diff_density_rms 0.111
_refine_ls_extinction_method none
_refine_ls_goodness_of_fit_ref 0.717
_refine_ls_hydrogen_treatment constr
_refine_ls_matrix_type full
_refine_ls_number_parameters 361
_refine_ls_number_reflns 6569
_refine_ls_number_restraints 0
_refine_ls_restrained_S_all 0.717
_refine_ls_R_factor_all 0.1577
_refine_ls_R_factor_gt 0.0479
_refine_ls_shift/su_max 0.001
_refine_ls_shift/su_mean 0.000
_refine_ls_structure_factor_coef Fsqd
_refine_ls_weighting_details 'calc w=1/[\s^2^(Fo^2^)+(0.0000P)^2^+0.0000P] where P=(Fo^2^+2Fc^2^)/3'
_refine_ls_weighting_scheme calc
_refine_ls_wR_factor_gt 0.0512
_refine_ls_wR_factor_ref 0.0701
_reflns_number_gt 2758
_reflns_number_total 6569
_reflns_threshold_expression >2\s(I)
_cod_data_source_file c5nj01400j2.cif
_cod_data_source_block compound-4
_cod_depositor_comments 'Adding full bibliography for 7055029--7055034.cif.'
_cod_original_sg_symbol_H-M 'P 21/n'
_cod_database_code 7055032

loop_
_symmetry_equiv_pos_as_xyz
'x, y, z'
'-x+1/2, y+1/2, -z+1/2'
'-x, -y, -z'
'x-1/2, -y-1/2, z-1/2'

loop_
_atom_site_label
_atom_site_type_symbol
_atom_site_fract_x
_atom_site_fract_y
_atom_site_fract_z
_atom_site_U_iso_or_equiv
_atom_site_adp_type
_atom_site_occupancy
_atom_site_symmetry_multiplicity
_atom_site_calc_flag
_atom_site_refinement_flags
C11 C 0.0986(3) 0.1953(10) 0.5575(4) 0.031(2) Uani 1 1 d .
H11A H 0.1214 0.2781 0.5430 0.037 Uiso 1 1 calc R
H11B H 0.0512 0.2317 0.5507 0.037 Uiso 1 1 calc R
C12 C 0.1446(4) 0.1620(10) 0.6357(4) 0.033(2) Uani 1 1 d .
H12A H 0.1200 0.0860 0.6518 0.040 Uiso 1 1 calc R
H12B H 0.1910 0.1186 0.6427 0.040 Uiso 1 1 calc R
N4 N 0.4774(3) -0.5782(8) 0.2906(3) 0.0296(17) Uani 1 1 d .
N2 N 0.1522(3) -0.2870(8) 0.6367(3) 0.0284(16) Uani 1 1 d .
C9 C 0.1725(3) -0.2257(11) 0.7539(4) 0.037(2) Uani 1 1 d .
H9 H 0.2050 -0.1983 0.7991 0.044 Uiso 1 1 calc R
C10 C 0.1970(3) -0.2486(9) 0.7034(4) 0.028(2) Uani 1 1 d .
C43 C 0.5097(4) -0.8450(10) 0.2927(4) 0.038(2) Uani 1 1 d .
H43 H 0.5243 -0.9379 0.3176 0.045 Uiso 1 1 calc R
C50 C 0.4429(4) -0.9009(10) 0.4069(4) 0.036(2) Uani 1 1 d .
H50A H 0.4597 -0.9861 0.3876 0.043 Uiso 1 1 calc R
H50B H 0.4486 -0.9325 0.4529 0.043 Uiso 1 1 calc R
C40 C 0.4972(3) -0.7168(11) 0.3231(4) 0.030(2) Uani 1 1 d .
C51 C 0.3629(4) -0.8724(10) 0.3601(5) 0.035(2) Uani 1 1 d .
H51A H 0.3448 -0.7930 0.3810 0.042 Uiso 1 1 calc R
H51B H 0.3572 -0.8343 0.3149 0.042 Uiso 1 1 calc R
C6 C 0.0802(4) -0.3052(11) 0.6213(4) 0.037(2) Uani 1 1 d .
H6 H 0.0485 -0.3343 0.5759 0.045 Uiso 1 1 calc R
C19 C 0.4730(4) -0.5712(11) 0.2246(5) 0.038(2) Uani 1 1 d .
H19 H 0.4618 -0.4755 0.2017 0.045 Uiso 1 1 calc R
C7 C 0.0530(4) -0.2836(10) 0.6677(4) 0.035(2) Uani 1 1 d .
H7 H 0.0035 -0.2949 0.6544 0.042 Uiso 1 1 calc R
C71 C 0.3188(3) -1.0209(11) 0.3498(4) 0.042(2) Uani 1 1 d .
H71A H 0.3276 -1.0625 0.3954 0.050 Uiso 1 1 calc R
H71B H 0.3353 -1.0977 0.3264 0.050 Uiso 1 1 calc R
C8 C 0.1007(4) -0.2431(11) 0.7377(5) 0.046(3) Uani 1 1 d .
H8 H 0.0836 -0.2288 0.7713 0.055 Uiso 1 1 calc R
C13 C 0.1565(4) 0.3098(11) 0.6776(4) 0.040(2) Uani 1 1 d .
H13A H 0.1100 0.3601 0.6650 0.048 Uiso 1 1 calc R
H13B H 0.1862 0.3800 0.6651 0.048 Uiso 1 1 calc R
C20 C 0.4840(4) -0.6941(13) 0.1903(5) 0.050(3) Uani 1 1 d .
H20 H 0.4805 -0.6829 0.1453 0.060 Uiso 1 1 calc R
C60 C 0.5003(5) -0.8363(12) 0.2239(5) 0.052(3) Uani 1 1 d .
H60 H 0.5050 -0.9249 0.2009 0.062 Uiso 1 1 calc R
Se1 Se 0.08680(4) 0.01309(12) 0.49829(5) 0.0370(2) Uani 1 1 d .
Se4 Se 0.50329(4) -0.71888(11) 0.41664(4) 0.0370(2) Uani 1 1 d .
Se2 Se 0.29638(4) -0.22401(14) 0.72060(5) 0.0487(3) Uani 1 1 d .
Se3 Se 0.28510(4) -0.48897(15) 0.20477(4) 0.0489(3) Uani 1 1 d .
Co2 Co 0.44994(5) -0.39056(13) 0.33242(6) 0.0306(3) Uani 1 1 d .
Co1 Co 0.17984(5) -0.32192(14) 0.55555(6) 0.0311(3) Uani 1 1 d .
Cl4 Cl 0.43003(9) -0.2021(3) 0.25259(11) 0.0421(6) Uani 1 1 d .
Cl3 Cl 0.53655(9) -0.3023(3) 0.43440(11) 0.0451(6) Uani 1 1 d .
Cl1 Cl 0.26670(10) -0.5043(3) 0.58315(11) 0.0438(5) Uani 1 1 d .
Cl2 Cl 0.08182(11) -0.4132(3) 0.46300(12) 0.0496(6) Uani 1 1 d .
C15 C 0.2336(4) -0.4918(13) 0.3123(4) 0.048(3) Uani 1 1 d .
H15 H 0.1876 -0.5110 0.2768 0.058 Uiso 1 1 calc R
C14 C 0.2910(3) -0.4706(10) 0.2967(4) 0.029(2) Uani 1 1 d .
N3 N 0.3579(3) -0.4372(7) 0.3468(3) 0.0262(16) Uani 1 1 d .
C4 C 0.2150(4) 0.1387(10) 0.4943(5) 0.041(2) Uani 1 1 d .
H4 H 0.1873 0.2281 0.4769 0.049 Uiso 1 1 calc R
N1 N 0.2230(3) -0.1238(8) 0.5345(3) 0.0273(17) Uani 1 1 d .
C17 C 0.3119(4) -0.4525(10) 0.4329(4) 0.040(2) Uani 1 1 d .
H17 H 0.3200 -0.4444 0.4795 0.047 Uiso 1 1 calc R
C5 C 0.1849(3) 0.0076(11) 0.5087(4) 0.0309(19) Uani 1 1 d .
C3 C 0.2874(4) 0.1360(12) 0.5059(5) 0.048(3) Uani 1 1 d .
H3 H 0.3085 0.2227 0.4958 0.058 Uiso 1 1 calc R
C18 C 0.3680(4) -0.4325(10) 0.4134(4) 0.031(2) Uani 1 1 d .
H18 H 0.4146 -0.4150 0.4482 0.037 Uiso 1 1 calc R
C1 C 0.2934(4) -0.1230(11) 0.5444(4) 0.035(2) Uani 1 1 d .
H1 H 0.3200 -0.2143 0.5603 0.043 Uiso 1 1 calc R
C16 C 0.2444(4) -0.4844(12) 0.3814(5) 0.046(2) Uani 1 1 d .
H16 H 0.2059 -0.5011 0.3927 0.055 Uiso 1 1 calc R
C2 C 0.3273(4) 0.0026(12) 0.5328(4) 0.041(2) Uani 1 1 d .
H2 H 0.3761 -0.0017 0.5426 0.049 Uiso 1 1 calc R

loop_
_atom_site_aniso_label
_atom_site_aniso_U_11
_atom_site_aniso_U_22
_atom_site_aniso_U_33
_atom_site_aniso_U_23
_atom_site_aniso_U_13
_atom_site_aniso_U_12
C11 0.029(4) 0.030(5) 0.039(5) 0.007(4) 0.019(3) 0.004(4)
C12 0.032(4) 0.038(6) 0.030(5) 0.003(4) 0.015(4) -0.001(4)
N4 0.025(3) 0.025(4) 0.038(4) 0.000(4) 0.013(3) -0.004(3)
N2 0.024(3) 0.037(4) 0.026(4) -0.003(4) 0.012(3) 0.003(3)
C9 0.030(4) 0.051(7) 0.033(5) -0.002(5) 0.016(4) 0.004(4)
C10 0.032(4) 0.024(5) 0.032(5) 0.007(4) 0.017(4) 0.001(3)
C43 0.037(4) 0.031(6) 0.033(5) 0.005(5) 0.004(4) 0.010(4)
C50 0.046(5) 0.030(6) 0.024(5) 0.000(4) 0.009(4) 0.008(4)
C40 0.030(4) 0.026(5) 0.033(5) -0.017(5) 0.012(3) -0.010(4)
C51 0.034(4) 0.020(5) 0.045(5) 0.005(4) 0.012(4) 0.010(4)
C6 0.031(4) 0.044(6) 0.032(5) 0.008(5) 0.009(4) -0.002(4)
C19 0.042(5) 0.035(6) 0.045(6) 0.009(5) 0.027(4) 0.001(4)
C7 0.026(4) 0.038(5) 0.046(5) 0.001(5) 0.020(4) -0.007(4)
C71 0.041(4) 0.043(7) 0.030(5) 0.000(5) 0.005(4) 0.003(4)
C8 0.042(5) 0.053(7) 0.052(6) 0.002(6) 0.029(4) 0.007(5)
C13 0.032(4) 0.037(6) 0.043(5) 0.006(5) 0.010(4) 0.003(4)
C20 0.063(6) 0.046(7) 0.047(6) -0.022(6) 0.030(5) -0.004(5)
C60 0.073(6) 0.038(7) 0.053(7) -0.021(6) 0.034(5) 0.001(5)
Se1 0.0275(4) 0.0355(6) 0.0445(5) -0.0027(5) 0.0124(4) -0.0052(4)
Se4 0.0369(4) 0.0340(6) 0.0312(5) -0.0068(5) 0.0065(4) -0.0012(4)
Se2 0.0329(4) 0.0817(9) 0.0363(5) -0.0082(6) 0.0194(4) -0.0095(5)
Se3 0.0292(4) 0.0854(9) 0.0308(5) -0.0046(6) 0.0119(4) -0.0051(5)
Co2 0.0272(5) 0.0292(7) 0.0386(7) -0.0059(6) 0.0173(5) -0.0019(5)
Co1 0.0384(5) 0.0292(8) 0.0301(6) 0.0020(6) 0.0188(5) -0.0029(5)
Cl4 0.0416(10) 0.0359(14) 0.0596(14) 0.0073(13) 0.0319(10) 0.0037(10)
Cl3 0.0319(10) 0.0457(16) 0.0496(14) -0.0118(13) 0.0101(10) -0.0096(10)
Cl1 0.0586(12) 0.0379(14) 0.0468(12) 0.0070(14) 0.0341(10) 0.0107(12)
Cl2 0.0559(13) 0.0460(16) 0.0354(13) -0.0033(12) 0.0091(11) -0.0128(11)
C15 0.029(4) 0.083(8) 0.040(5) 0.002(6) 0.021(4) -0.001(5)
C14 0.022(4) 0.026(5) 0.034(5) 0.000(4) 0.007(3) -0.003(3)
N3 0.027(3) 0.028(4) 0.022(4) -0.001(3) 0.010(3) 0.001(3)
C4 0.048(5) 0.022(6) 0.061(6) 0.012(5) 0.032(5) -0.006(4)
N1 0.027(3) 0.020(4) 0.034(4) -0.003(3) 0.013(3) -0.007(3)
C17 0.043(5) 0.040(7) 0.035(5) -0.004(5) 0.016(4) 0.002(4)
C5 0.032(4) 0.026(5) 0.039(5) 0.001(5) 0.021(4) -0.002(4)
C3 0.038(5) 0.044(7) 0.063(7) 0.007(6) 0.023(5) -0.020(4)
C18 0.032(4) 0.038(6) 0.025(5) -0.007(4) 0.015(4) 0.002(4)
C1 0.022(4) 0.037(6) 0.047(6) -0.003(5) 0.015(4) 0.008(4)
C16 0.041(5) 0.050(7) 0.055(6) 0.002(6) 0.029(4) 0.000(5)
C2 0.038(4) 0.037(6) 0.052(5) 0.007(6) 0.023(4) -0.010(5)

loop_
_atom_type_symbol
_atom_type_description
_atom_type_scat_dispersion_real
_atom_type_scat_dispersion_imag
_atom_type_scat_source
C C 0.0033 0.0016 'International Tables Vol C Tables 4.2.6.8 and 6.1.1.4'
H H 0.0000 0.0000 'International Tables Vol C Tables 4.2.6.8 and 6.1.1.4'
N N 0.0061 0.0033 'International Tables Vol C Tables 4.2.6.8 and 6.1.1.4'
Se Se -0.0929 2.2259 'International Tables Vol C Tables 4.2.6.8 and 6.1.1.4'
Co Co 0.3494 0.9721 'International Tables Vol C Tables 4.2.6.8 and 6.1.1.4'
Cl Cl 0.1484 0.1585 'International Tables Vol C Tables 4.2.6.8 and 6.1.1.4'

loop_
_geom_angle_atom_site_label_1
_geom_angle_atom_site_label_2
_geom_angle_atom_site_label_3
_geom_angle
_geom_angle_site_symmetry_3
C12 C11 Se1 113.1(6) .
C13 C12 C11 110.2(7) .
C40 N4 C19 115.8(7) .
C40 N4 Co2 123.7(6) .
C19 N4 Co2 120.4(6) .
C10 N2 C6 116.6(7) .
C10 N2 Co1 127.2(5) .
C6 N2 Co1 116.2(5) .
C8 C9 C10 120.3(7) .
N2 C10 C9 122.5(6) .
N2 C10 Se2 114.1(5) .
C9 C10 Se2 123.4(5) .
C40 C43 C60 119.2(8) .
C51 C50 Se4 113.3(5) .
N4 C40 C43 123.4(8) .
N4 C40 Se4 113.9(6) .
C43 C40 Se4 122.6(7) .
C71 C51 C50 111.3(6) .
C7 C6 N2 123.8(7) .
C20 C19 N4 124.4(9) .
C6 C7 C8 119.0(7) .
C51 C71 Se3 113.2(6) 2_545
C9 C8 C7 117.9(8) .
C12 C13 Se2 113.6(6) 2_556
C19 C20 C60 118.0(9) .
C20 C60 C43 118.9(9) .
C5 Se1 C11 96.5(3) .
C40 Se4 C50 98.2(3) .
C10 Se2 C13 101.5(3) 2_546
C14 Se3 C71 100.8(3) 2
N4 Co2 N3 110.6(2) .
N4 Co2 Cl4 103.6(2) .
N3 Co2 Cl4 111.73(18) .
N4 Co2 Cl3 115.74(17) .
N3 Co2 Cl3 108.12(18) .
Cl4 Co2 Cl3 106.96(10) .
N1 Co1 N2 111.3(3) .
N1 Co1 Cl1 105.44(18) .
N2 Co1 Cl1 110.99(18) .
N1 Co1 Cl2 113.78(18) .
N2 Co1 Cl2 108.39(17) .
Cl1 Co1 Cl2 106.87(10) .
C14 C15 C16 119.4(7) .
N3 C14 C15 121.7(7) .
N3 C14 Se3 114.4(5) .
C15 C14 Se3 123.9(6) .
C18 N3 C14 118.4(6) .
C18 N3 Co2 114.5(4) .
C14 N3 Co2 127.0(5) .
C5 C4 C3 119.4(8) .
C5 N1 C1 116.6(7) .
C5 N1 Co1 123.6(5) .
C1 N1 Co1 119.8(6) .
C16 C17 C18 117.8(8) .
N1 C5 C4 122.4(6) .
N1 C5 Se1 117.4(6) .
C4 C5 Se1 120.0(6) .
C2 C3 C4 118.8(8) .
N3 C18 C17 122.8(7) .
C2 C1 N1 124.3(8) .
C17 C16 C15 119.7(7) .
C1 C2 C3 118.4(7) .

loop_
_geom_bond_atom_site_label_1
_geom_bond_atom_site_label_2
_geom_bond_distance
_geom_bond_site_symmetry_2
C11 C12 1.537(10) .
C11 Se1 1.953(8) .
C12 C13 1.505(11) .
N4 C40 1.346(10) .
N4 C19 1.363(10) .
N4 Co2 2.031(7) .
N2 C10 1.349(9) .
N2 C6 1.375(8) .
N2 Co1 2.053(6) .
C9 C8 1.365(9) .
C9 C10 1.379(10) .
C10 Se2 1.917(7) .
C43 C40 1.354(11) .
C43 C60 1.389(12) .
C50 C51 1.522(9) .
C50 Se4 1.945(8) .
C40 Se4 1.932(8) .
C51 C71 1.521(11) .
C6 C7 1.338(10) .
C19 C20 1.354(12) .
C7 C8 1.420(10) .
C71 Se3 1.951(6) 2_545
C13 Se2 1.966(8) 2_556
C20 C60 1.378(13) .
Se1 C5 1.923(7) .
Se2 C13 1.966(8) 2_546
Se3 C14 1.907(8) .
Se3 C71 1.951(6) 2
Co2 N3 2.074(6) .
Co2 Cl4 2.245(3) .
Co2 Cl3 2.250(2) .
Co1 N1 2.052(6) .
Co1 Cl1 2.247(2) .
Co1 Cl2 2.252(2) .
C15 C14 1.365(10) .
C15 C16 1.385(11) .
C14 N3 1.350(8) .
N3 C18 1.336(9) .
C4 C5 1.380(11) .
C4 C3 1.393(10) .
N1 C5 1.344(10) .
N1 C1 1.363(8) .
C17 C16 1.366(9) .
C17 C18 1.392(11) .
C3 C2 1.376(12) .
C1 C2 1.360(12) .
